data_1558686
loop_
_publ_author_name
'Li, Yanqing'
'Zhang, Hu'
'Xiao, Ru'
'Cai, Zhengguo'

_publ_section_title
;
 Bis(N-acylated imidazolin-2-imine) nickel catalyzed norbornene
 copolymerization with methyl acrylate
;
_journal_issue 34
_journal_name_full 'Polymer Chemistry'
_journal_page_first 5542
_journal_page_last 5547
_journal_paper_doi 10.1039/D0PY00857E
_journal_volume 11
_journal_year 2020
_chemical_formula_moiety 'C52 H52 N6 Ni O2'
_chemical_formula_sum 'C52 H52 N6 Ni O2'
_chemical_formula_weight 851.70
_space_group_crystal_system triclinic
_space_group_IT_number 2
_space_group_name_Hall '-P 1'
_space_group_name_H-M_alt 'P -1'
_atom_sites_solution_hydrogens geom
_atom_sites_solution_primary dual
_audit_creation_date 2018-12-03
_audit_creation_method
;
Olex2 1.2
(compiled 2018.05.29 svn.r3508 for OlexSys, GUI svn.r5506)
;
_audit_update_record
;
2020-02-05 deposited with the CCDC.	2020-07-27 downloaded from the CCDC.
;
_cell_angle_alpha 68.3340(10)
_cell_angle_beta 89.5930(10)
_cell_angle_gamma 74.9630(10)
_cell_formula_units_Z 2
_cell_length_a 11.1027(2)
_cell_length_b 12.8123(2)
_cell_length_c 16.5909(3)
_cell_measurement_reflns_used 9954
_cell_measurement_temperature 170(2)
_cell_measurement_theta_max 54.928
_cell_measurement_theta_min 3.342
_cell_volume 2107.87(7)
_computing_cell_refinement 'SAINT v8.37A (Bruker, 2015)'
_computing_data_reduction 'SAINT v8.37A (Bruker, 2015)'
_computing_molecular_graphics 'Olex2 (Dolomanov et al., 2009)'
_computing_publication_material 'Olex2 (Dolomanov et al., 2009)'
_computing_structure_refinement 'ShelXL (Sheldrick, 2015)'
_computing_structure_solution 'ShelXT (Sheldrick, 2015)'
_diffrn_ambient_temperature 170.02
_diffrn_measured_fraction_theta_full 0.988
_diffrn_measured_fraction_theta_max 0.987
_diffrn_measurement_device_type 'Bruker D8 Venture'
_diffrn_measurement_method '\f and \w scans'
_diffrn_radiation_type GaK\a
_diffrn_radiation_wavelength 1.34139
_diffrn_reflns_av_R_equivalents 0.0448
_diffrn_reflns_av_unetI/netI 0.0498
_diffrn_reflns_Laue_measured_fraction_full 0.988
_diffrn_reflns_Laue_measured_fraction_max 0.987
_diffrn_reflns_limit_h_max 13
_diffrn_reflns_limit_h_min -13
_diffrn_reflns_limit_k_max 15
_diffrn_reflns_limit_k_min -15
_diffrn_reflns_limit_l_max 20
_diffrn_reflns_limit_l_min -20
_diffrn_reflns_number 21795
_diffrn_reflns_point_group_measured_fraction_full 0.988
_diffrn_reflns_point_group_measured_fraction_max 0.987
_diffrn_reflns_theta_full 53.594
_diffrn_reflns_theta_max 54.927
_diffrn_reflns_theta_min 4.182
_diffrn_standards_number 0
_exptl_absorpt_coefficient_mu 2.819
_exptl_absorpt_correction_T_max 0.7508
_exptl_absorpt_correction_T_min 0.6073
_exptl_absorpt_correction_type multi-scan
_exptl_absorpt_process_details
'SADABS-2016/2 (Bruker,2016/2) was used for absorption correction. wR2(int) was 0.1144 before and 0.0587 after correction. The Ratio of minimum to maximum transmission is 0.8089. The \l/2 correction factor is Not present.'
_exptl_crystal_colour red
_exptl_crystal_density_diffrn 1.342
_exptl_crystal_description block
_exptl_crystal_F_000 900
_exptl_crystal_size_max 0.12
_exptl_crystal_size_mid 0.1
_exptl_crystal_size_min 0.08
_refine_diff_density_max 0.272
_refine_diff_density_min -0.596
_refine_diff_density_rms 0.047
_refine_ls_extinction_method none
_refine_ls_goodness_of_fit_ref 1.068
_refine_ls_hydrogen_treatment constr
_refine_ls_matrix_type full
_refine_ls_number_parameters 550
_refine_ls_number_reflns 7938
_refine_ls_number_restraints 0
_refine_ls_restrained_S_all 1.068
_refine_ls_R_factor_all 0.0424
_refine_ls_R_factor_gt 0.0367
_refine_ls_shift/su_max 0.007
_refine_ls_shift/su_mean 0.001
_refine_ls_structure_factor_coef Fsqd
_refine_ls_weighting_details 'w=1/[\s^2^(Fo^2^)+(0.0548P)^2^+0.2860P] where P=(Fo^2^+2Fc^2^)/3'
_refine_ls_weighting_scheme calc
_refine_ls_wR_factor_gt 0.0985
_refine_ls_wR_factor_ref 0.1022
_reflns_Friedel_coverage 0.000
_reflns_number_gt 7057
_reflns_number_total 7938
_reflns_threshold_expression 'I > 2\s(I)'
_cod_data_source_file d0py00857e2.cif
_cod_data_source_block 20181203a_0m
_cod_depositor_comments
;Adding full bibliography for 1558683--1558686.cif.

 Adding full bibliography for 1558683--1558686.cif.
;
_cod_database_code 1558686
_shelx_shelxl_version_number 2016/6
_shelx_space_group_comment
;
The symmetry employed for this shelxl refinement is uniquely defined
by the following loop, which should always be used as a source of
symmetry information in preference to the above space-group names.
They are only intended as comments.
;
_shelx_estimated_absorpt_t_max 0.806
_shelx_estimated_absorpt_t_min 0.728
_olex2_refinement_description
;
1. Fixed Uiso
 At 1.2 times of:
  All C(H) groups, All C(H,H) groups
2.a Ternary CH refined with riding coordinates:
 C19(H19), C21(H21), C23(H23), C45(H45), C47(H47), C50(H50)
2.b Secondary CH2 refined with riding coordinates:
 C18(H18A,H18B), C20(H20A,H20B), C22(H22A,H22B), C24(H24A,H24B), C25(H25A,
 H25B), C26(H26A,H26B), C44(H44A,H44B), C46(H46A,H46B), C48(H48A,H48B),
 C49(H49A,H49B), C51(H51A,H51B), C52(H52A,H52B)
2.c Aromatic/amide H refined with riding coordinates:
 C3(H3), C5(H5), C6(H6), C7(H7), C8(H8), C9(H9), C11(H11), C12(H12), C13(H13),
 C14(H14), C15(H15), C29(H29), C31(H31), C32(H32), C33(H33), C34(H34), C35(H35),
  C37(H37), C38(H38), C39(H39), C40(H40), C41(H41)
;
_olex2_submission_special_instructions 'No special instructions were received'

loop_
_space_group_symop_operation_xyz
'x, y, z'
'-x, -y, -z'

loop_
_atom_site_label
_atom_site_type_symbol
_atom_site_fract_x
_atom_site_fract_y
_atom_site_fract_z
_atom_site_U_iso_or_equiv
_atom_site_adp_type
_atom_site_occupancy
_atom_site_site_symmetry_order
_atom_site_calc_flag
_atom_site_refinement_flags_posn
_atom_site_refinement_flags_adp
_atom_site_refinement_flags_occupancy
_atom_site_disorder_assembly
_atom_site_disorder_group
Ni1 Ni 0.50584(2) 0.49343(2) 0.25154(2) 0.02034(9) Uani 1 1 d . . . . .
O1 O 0.59586(11) 0.58036(10) 0.28715(8) 0.0254(3) Uani 1 1 d . . . . .
O2 O 0.35717(11) 0.57561(10) 0.17312(8) 0.0256(3) Uani 1 1 d . . . . .
N1 N 0.37326(13) 0.46872(12) 0.08404(9) 0.0224(3) Uani 1 1 d . . . . .
N2 N 0.56056(13) 0.38970(12) 0.18841(9) 0.0210(3) Uani 1 1 d . . . . .
N3 N 0.51736(13) 0.28287(12) 0.11996(9) 0.0222(3) Uani 1 1 d . . . . .
N4 N 0.64990(13) 0.46602(12) 0.43468(9) 0.0226(3) Uani 1 1 d . . . . .
N5 N 0.52082(13) 0.38073(12) 0.37128(9) 0.0210(3) Uani 1 1 d . . . . .
N6 N 0.63051(13) 0.27405(12) 0.49926(9) 0.0223(3) Uani 1 1 d . . . . .
C1 C 0.47944(15) 0.38780(14) 0.12977(11) 0.0208(3) Uani 1 1 d . . . . .
C2 C 0.65174(15) 0.28212(14) 0.21744(11) 0.0216(4) Uani 1 1 d . . . . .
C3 C 0.62501(16) 0.21641(14) 0.17618(11) 0.0233(4) Uani 1 1 d . . . . .
H3 H 0.671272 0.139105 0.184164 0.028 Uiso 1 1 calc R . . . .
C4 C 0.75978(15) 0.25229(15) 0.27968(11) 0.0234(4) Uani 1 1 d . . . . .
C5 C 0.81170(17) 0.13581(16) 0.33421(12) 0.0297(4) Uani 1 1 d . . . . .
H5 H 0.773926 0.078020 0.332439 0.036 Uiso 1 1 calc R . . . .
C6 C 0.91759(18) 0.10338(18) 0.39088(13) 0.0360(5) Uani 1 1 d . . . . .
H6 H 0.952965 0.023468 0.426886 0.043 Uiso 1 1 calc R . . . .
C7 C 0.97211(19) 0.18683(19) 0.39532(14) 0.0408(5) Uani 1 1 d . . . . .
H7 H 1.044601 0.164713 0.434435 0.049 Uiso 1 1 calc R . . . .
C8 C 0.92025(19) 0.30268(19) 0.34235(16) 0.0419(5) Uani 1 1 d . . . . .
H8 H 0.957042 0.360353 0.345638 0.050 Uiso 1 1 calc R . . . .
C9 C 0.81544(17) 0.33576(17) 0.28461(14) 0.0329(4) Uani 1 1 d . . . . .
H9 H 0.781276 0.415679 0.248178 0.040 Uiso 1 1 calc R . . . .
C10 C 0.46034(15) 0.24419(15) 0.06316(11) 0.0229(4) Uani 1 1 d . . . . .
C11 C 0.42386(16) 0.31641(16) -0.02318(12) 0.0278(4) Uani 1 1 d . . . . .
H11 H 0.430754 0.394177 -0.044751 0.033 Uiso 1 1 calc R . . . .
C12 C 0.37697(18) 0.27326(18) -0.07778(13) 0.0342(4) Uani 1 1 d . . . . .
H12 H 0.352672 0.321501 -0.137541 0.041 Uiso 1 1 calc R . . . .
C13 C 0.36532(18) 0.16089(18) -0.04606(13) 0.0345(5) Uani 1 1 d . . . . .
H13 H 0.333426 0.132045 -0.084059 0.041 Uiso 1 1 calc R . . . .
C14 C 0.39986(18) 0.09022(17) 0.04074(14) 0.0347(5) Uani 1 1 d . . . . .
H14 H 0.390468 0.013295 0.062653 0.042 Uiso 1 1 calc R . . . .
C15 C 0.44816(17) 0.13160(16) 0.09574(13) 0.0293(4) Uani 1 1 d . . . . .
H15 H 0.472777 0.083123 0.155422 0.035 Uiso 1 1 calc R . . . .
C16 C 0.32018(15) 0.55545(14) 0.10785(11) 0.0210(3) Uani 1 1 d . . . . .
C17 C 0.19747(15) 0.63949(14) 0.05681(11) 0.0215(4) Uani 1 1 d . . . . .
C18 C 0.16834(16) 0.62035(16) -0.02612(12) 0.0276(4) Uani 1 1 d . . . . .
H18A H 0.165985 0.538564 -0.010645 0.033 Uiso 1 1 calc R . . . .
H18B H 0.235198 0.634176 -0.065240 0.033 Uiso 1 1 calc R . . . .
C19 C 0.04123(18) 0.70429(17) -0.07342(13) 0.0335(4) Uani 1 1 d . . . . .
H19 H 0.023225 0.691227 -0.127383 0.040 Uiso 1 1 calc R . . . .
C20 C 0.04474(19) 0.83068(17) -0.09798(13) 0.0356(5) Uani 1 1 d . . . . .
H20A H -0.037185 0.884611 -0.128116 0.043 Uiso 1 1 calc R . . . .
H20B H 0.109877 0.846983 -0.138175 0.043 Uiso 1 1 calc R . . . .
C21 C 0.07379(17) 0.85038(15) -0.01558(13) 0.0312(4) Uani 1 1 d . . . . .
H21 H 0.076761 0.932943 -0.031847 0.037 Uiso 1 1 calc R . . . .
C22 C 0.20055(16) 0.76682(15) 0.03190(13) 0.0275(4) Uani 1 1 d . . . . .
H22A H 0.218630 0.780177 0.085084 0.033 Uiso 1 1 calc R . . . .
H22B H 0.267947 0.782187 -0.006418 0.033 Uiso 1 1 calc R . . . .
C23 C -0.03494(17) 0.70195(16) 0.06908(13) 0.0311(4) Uani 1 1 d . . . . .
H23 H -0.102691 0.687326 0.108269 0.037 Uiso 1 1 calc R . . . .
C24 C 0.09141(16) 0.61848(16) 0.11630(12) 0.0284(4) Uani 1 1 d . . . . .
H24A H 0.088175 0.536700 0.133234 0.034 Uiso 1 1 calc R . . . .
H24B H 0.108766 0.630838 0.170059 0.034 Uiso 1 1 calc R . . . .
C25 C -0.06215(18) 0.68218(17) -0.01360(14) 0.0360(5) Uani 1 1 d . . . . .
H25A H -0.066529 0.600935 0.001985 0.043 Uiso 1 1 calc R . . . .
H25B H -0.143999 0.735790 -0.044159 0.043 Uiso 1 1 calc R . . . .
C26 C -0.02974(17) 0.82810(16) 0.04427(13) 0.0324(4) Uani 1 1 d . . . . .
H26A H -0.111381 0.882688 0.014145 0.039 Uiso 1 1 calc R . . . .
H26B H -0.012877 0.841782 0.097525 0.039 Uiso 1 1 calc R . . . .
C27 C 0.59952(15) 0.38109(14) 0.43226(11) 0.0214(3) Uani 1 1 d . . . . .
C28 C 0.50268(16) 0.26942(14) 0.40050(11) 0.0218(4) Uani 1 1 d . . . . .
C29 C 0.57082(16) 0.20391(15) 0.47847(11) 0.0235(4) Uani 1 1 d . . . . .
H29 H 0.576525 0.124429 0.512543 0.028 Uiso 1 1 calc R . . . .
C30 C 0.41892(16) 0.23533(15) 0.35304(11) 0.0236(4) Uani 1 1 d . . . . .
C31 C 0.31037(18) 0.31513(16) 0.30313(13) 0.0312(4) Uani 1 1 d . . . . .
H31 H 0.289823 0.393898 0.298769 0.037 Uiso 1 1 calc R . . . .
C32 C 0.23158(19) 0.28024(18) 0.25951(14) 0.0392(5) Uani 1 1 d . . . . .
H32 H 0.158063 0.335474 0.225005 0.047 Uiso 1 1 calc R . . . .
C33 C 0.2599(2) 0.16572(18) 0.26623(13) 0.0392(5) Uani 1 1 d . . . . .
H33 H 0.206017 0.142032 0.236509 0.047 Uiso 1 1 calc R . . . .
C34 C 0.36740(19) 0.08536(17) 0.31651(13) 0.0341(4) Uani 1 1 d . . . . .
H34 H 0.386623 0.006297 0.321737 0.041 Uiso 1 1 calc R . . . .
C35 C 0.44645(18) 0.11983(16) 0.35896(12) 0.0281(4) Uani 1 1 d . . . . .
H35 H 0.520486 0.064403 0.392607 0.034 Uiso 1 1 calc R . . . .
C36 C 0.70669(16) 0.23769(15) 0.57924(11) 0.0222(4) Uani 1 1 d . . . . .
C37 C 0.79419(16) 0.12925(15) 0.60883(12) 0.0266(4) Uani 1 1 d . . . . .
H37 H 0.808059 0.083670 0.573899 0.032 Uiso 1 1 calc R . . . .
C38 C 0.86136(17) 0.08766(16) 0.68963(12) 0.0298(4) Uani 1 1 d . . . . .
H38 H 0.921658 0.013417 0.710262 0.036 Uiso 1 1 calc R . . . .
C39 C 0.84072(18) 0.15383(17) 0.73990(12) 0.0322(4) Uani 1 1 d . . . . .
H39 H 0.885169 0.124350 0.795987 0.039 Uiso 1 1 calc R . . . .
C40 C 0.75512(19) 0.26364(18) 0.70902(13) 0.0338(4) Uani 1 1 d . . . . .
H40 H 0.742663 0.309708 0.743572 0.041 Uiso 1 1 calc R . . . .
C41 C 0.68763(17) 0.30658(16) 0.62802(12) 0.0279(4) Uani 1 1 d . . . . .
H41 H 0.629403 0.381942 0.606519 0.034 Uiso 1 1 calc R . . . .
C42 C 0.64546(15) 0.55744(14) 0.36404(11) 0.0209(3) Uani 1 1 d . . . . .
C43 C 0.71225(16) 0.64409(14) 0.37081(11) 0.0218(4) Uani 1 1 d . . . . .
C44 C 0.83142(17) 0.63104(17) 0.32268(14) 0.0318(4) Uani 1 1 d . . . . .
H44A H 0.886448 0.550251 0.350264 0.038 Uiso 1 1 calc R . . . .
H44B H 0.807874 0.645702 0.261229 0.038 Uiso 1 1 calc R . . . .
C45 C 0.90234(18) 0.71759(17) 0.32590(15) 0.0365(5) Uani 1 1 d . . . . .
H45 H 0.979074 0.708154 0.294420 0.044 Uiso 1 1 calc R . . . .
C46 C 0.94059(19) 0.69313(18) 0.42123(15) 0.0399(5) Uani 1 1 d . . . . .
H46A H 0.996186 0.612699 0.449479 0.048 Uiso 1 1 calc R . . . .
H46B H 0.987060 0.748334 0.423801 0.048 Uiso 1 1 calc R . . . .
C47 C 0.82292(19) 0.70727(16) 0.46928(13) 0.0329(4) Uani 1 1 d . . . . .
H47 H 0.847681 0.691374 0.531425 0.039 Uiso 1 1 calc R . . . .
C48 C 0.75122(18) 0.62109(15) 0.46592(12) 0.0277(4) Uani 1 1 d . . . . .
H48A H 0.675713 0.629947 0.497586 0.033 Uiso 1 1 calc R . . . .
H48B H 0.805043 0.540029 0.494856 0.033 Uiso 1 1 calc R . . . .
C49 C 0.73889(19) 0.83218(16) 0.42579(13) 0.0325(4) Uani 1 1 d . . . . .
H49A H 0.663199 0.842416 0.457095 0.039 Uiso 1 1 calc R . . . .
H49B H 0.784412 0.888033 0.428388 0.039 Uiso 1 1 calc R . . . .
C50 C 0.70058(17) 0.85686(15) 0.33069(13) 0.0292(4) Uani 1 1 d . . . . .
H50 H 0.645455 0.938586 0.302375 0.035 Uiso 1 1 calc R . . . .
C51 C 0.62906(16) 0.77051(15) 0.32702(12) 0.0256(4) Uani 1 1 d . . . . .
H51A H 0.603776 0.786718 0.265529 0.031 Uiso 1 1 calc R . . . .
H51B H 0.552205 0.780695 0.357191 0.031 Uiso 1 1 calc R . . . .
C52 C 0.81780(19) 0.84230(17) 0.28229(13) 0.0347(5) Uani 1 1 d . . . . .
H52A H 0.793346 0.858461 0.220676 0.042 Uiso 1 1 calc R . . . .
H52B H 0.863621 0.898588 0.283471 0.042 Uiso 1 1 calc R . . . .

loop_
_atom_site_aniso_label
_atom_site_aniso_U_11
_atom_site_aniso_U_22
_atom_site_aniso_U_33
_atom_site_aniso_U_23
_atom_site_aniso_U_13
_atom_site_aniso_U_12
Ni1 0.02352(14) 0.01920(13) 0.01761(14) -0.00711(10) -0.00341(10) -0.00445(10)
O1 0.0326(7) 0.0234(6) 0.0196(6) -0.0056(5) -0.0032(5) -0.0106(5)
O2 0.0273(6) 0.0241(6) 0.0244(7) -0.0124(5) -0.0058(5) -0.0006(5)
N1 0.0228(7) 0.0211(7) 0.0218(8) -0.0093(6) -0.0038(6) -0.0017(6)
N2 0.0207(7) 0.0200(7) 0.0201(7) -0.0064(6) -0.0012(6) -0.0033(6)
N3 0.0236(7) 0.0203(7) 0.0214(7) -0.0093(6) -0.0029(6) -0.0021(6)
N4 0.0265(8) 0.0211(7) 0.0215(8) -0.0082(6) -0.0018(6) -0.0087(6)
N5 0.0221(7) 0.0215(7) 0.0215(7) -0.0093(6) 0.0000(6) -0.0076(6)
N6 0.0262(7) 0.0208(7) 0.0198(7) -0.0063(6) -0.0027(6) -0.0082(6)
C1 0.0228(8) 0.0210(8) 0.0178(8) -0.0076(7) 0.0012(7) -0.0045(7)
C2 0.0210(8) 0.0192(8) 0.0203(9) -0.0050(7) -0.0010(7) -0.0020(7)
C3 0.0226(8) 0.0191(8) 0.0231(9) -0.0065(7) -0.0032(7) 0.0005(7)
C4 0.0203(8) 0.0266(9) 0.0225(9) -0.0114(7) 0.0001(7) -0.0021(7)
C5 0.0303(10) 0.0263(9) 0.0284(10) -0.0083(8) -0.0050(8) -0.0039(8)
C6 0.0346(11) 0.0315(10) 0.0334(11) -0.0096(9) -0.0096(9) 0.0013(8)
C7 0.0295(10) 0.0469(12) 0.0429(13) -0.0223(10) -0.0131(9) 0.0025(9)
C8 0.0314(11) 0.0386(11) 0.0602(14) -0.0267(11) -0.0102(10) -0.0051(9)
C9 0.0266(10) 0.0271(10) 0.0410(11) -0.0128(9) -0.0069(8) -0.0005(8)
C10 0.0214(8) 0.0252(9) 0.0244(9) -0.0145(7) 0.0004(7) -0.0025(7)
C11 0.0276(9) 0.0293(9) 0.0260(10) -0.0101(8) 0.0013(8) -0.0076(8)
C12 0.0334(10) 0.0476(12) 0.0235(10) -0.0161(9) 0.0014(8) -0.0104(9)
C13 0.0290(10) 0.0439(12) 0.0391(12) -0.0274(10) -0.0002(9) -0.0070(9)
C14 0.0343(10) 0.0295(10) 0.0460(12) -0.0210(9) 0.0021(9) -0.0081(8)
C15 0.0317(10) 0.0252(9) 0.0286(10) -0.0107(8) -0.0012(8) -0.0034(8)
C16 0.0222(8) 0.0201(8) 0.0205(9) -0.0074(7) 0.0010(7) -0.0057(7)
C17 0.0226(8) 0.0187(8) 0.0215(9) -0.0085(7) -0.0023(7) -0.0017(7)
C18 0.0252(9) 0.0285(9) 0.0280(10) -0.0140(8) -0.0055(8) -0.0004(7)
C19 0.0306(10) 0.0356(10) 0.0315(11) -0.0179(9) -0.0109(8) 0.0038(8)
C20 0.0300(10) 0.0342(11) 0.0275(10) -0.0021(8) -0.0049(8) 0.0021(8)
C21 0.0289(10) 0.0182(9) 0.0397(11) -0.0061(8) -0.0051(8) -0.0023(7)
C22 0.0252(9) 0.0207(9) 0.0337(10) -0.0090(8) -0.0032(8) -0.0035(7)
C23 0.0220(9) 0.0316(10) 0.0347(11) -0.0099(8) 0.0025(8) -0.0031(8)
C24 0.0257(9) 0.0263(9) 0.0268(10) -0.0053(8) 0.0005(8) -0.0035(7)
C25 0.0242(9) 0.0306(10) 0.0517(13) -0.0173(9) -0.0083(9) -0.0026(8)
C26 0.0268(9) 0.0301(10) 0.0371(11) -0.0167(9) -0.0040(8) 0.0034(8)
C27 0.0229(8) 0.0217(8) 0.0185(8) -0.0067(7) 0.0004(7) -0.0060(7)
C28 0.0244(9) 0.0209(8) 0.0215(9) -0.0086(7) 0.0013(7) -0.0076(7)
C29 0.0289(9) 0.0214(8) 0.0224(9) -0.0082(7) -0.0002(7) -0.0107(7)
C30 0.0269(9) 0.0275(9) 0.0191(9) -0.0082(7) 0.0027(7) -0.0132(7)
C31 0.0327(10) 0.0273(10) 0.0322(11) -0.0064(8) -0.0022(8) -0.0131(8)
C32 0.0351(11) 0.0370(11) 0.0392(12) -0.0027(9) -0.0111(9) -0.0163(9)
C33 0.0486(13) 0.0429(12) 0.0322(11) -0.0100(9) -0.0049(9) -0.0287(10)
C34 0.0451(12) 0.0304(10) 0.0336(11) -0.0133(9) 0.0032(9) -0.0203(9)
C35 0.0330(10) 0.0260(9) 0.0259(10) -0.0091(8) 0.0012(8) -0.0102(8)
C36 0.0248(9) 0.0238(8) 0.0181(8) -0.0051(7) 0.0001(7) -0.0110(7)
C37 0.0291(9) 0.0248(9) 0.0263(9) -0.0100(8) -0.0004(8) -0.0077(7)
C38 0.0299(10) 0.0254(9) 0.0294(10) -0.0051(8) -0.0049(8) -0.0076(8)
C39 0.0327(10) 0.0382(11) 0.0224(10) -0.0081(8) -0.0058(8) -0.0090(8)
C40 0.0392(11) 0.0405(11) 0.0267(10) -0.0190(9) 0.0001(8) -0.0101(9)
C41 0.0285(9) 0.0277(9) 0.0255(10) -0.0109(8) -0.0009(8) -0.0031(7)
C42 0.0205(8) 0.0210(8) 0.0222(9) -0.0098(7) 0.0004(7) -0.0049(7)
C43 0.0241(8) 0.0192(8) 0.0226(9) -0.0075(7) -0.0006(7) -0.0075(7)
C44 0.0294(10) 0.0324(10) 0.0410(11) -0.0198(9) 0.0081(9) -0.0120(8)
C45 0.0280(10) 0.0378(11) 0.0532(13) -0.0230(10) 0.0118(9) -0.0164(9)
C46 0.0298(10) 0.0313(10) 0.0565(14) -0.0125(10) -0.0107(10) -0.0105(8)
C47 0.0443(11) 0.0280(10) 0.0279(10) -0.0080(8) -0.0068(9) -0.0164(9)
C48 0.0359(10) 0.0229(9) 0.0246(9) -0.0066(7) -0.0050(8) -0.0121(8)
C49 0.0410(11) 0.0283(10) 0.0354(11) -0.0151(9) 0.0053(9) -0.0170(8)
C50 0.0314(10) 0.0186(8) 0.0344(11) -0.0065(8) -0.0037(8) -0.0066(7)
C51 0.0257(9) 0.0227(9) 0.0268(9) -0.0067(7) -0.0016(7) -0.0076(7)
C52 0.0415(11) 0.0351(11) 0.0345(11) -0.0126(9) 0.0067(9) -0.0230(9)

loop_
_atom_type_symbol
_atom_type_description
_atom_type_scat_dispersion_real
_atom_type_scat_dispersion_imag
_atom_type_scat_source
C C 0.0148 0.0070 'International Tables Vol C Tables 4.2.6.8 and 6.1.1.4'
H H 0.0000 0.0000 'International Tables Vol C Tables 4.2.6.8 and 6.1.1.4'
N N 0.0253 0.0136 'International Tables Vol C Tables 4.2.6.8 and 6.1.1.4'
Ni Ni -1.3409 3.2905 'International Tables Vol C Tables 4.2.6.8 and 6.1.1.4'
O O 0.0412 0.0250 'International Tables Vol C Tables 4.2.6.8 and 6.1.1.4'

loop_
_geom_angle_atom_site_label_1
_geom_angle_atom_site_label_2
_geom_angle_atom_site_label_3
_geom_angle
_geom_angle_site_symmetry_1
_geom_angle_site_symmetry_3
_geom_angle_publ_flag
O1 Ni1 N2 129.58(6) . . ?
O1 Ni1 N5 91.19(5) . . ?
O2 Ni1 O1 119.02(5) . . ?
O2 Ni1 N2 91.02(5) . . ?
O2 Ni1 N5 127.56(6) . . ?
N5 Ni1 N2 101.37(6) . . ?
C42 O1 Ni1 128.34(11) . . ?
C16 O2 Ni1 128.34(11) . . ?
C16 N1 C1 120.00(15) . . ?
C1 N2 Ni1 119.67(11) . . ?
C1 N2 C2 107.09(14) . . ?
C2 N2 Ni1 127.59(11) . . ?
C1 N3 C3 107.64(13) . . ?
C1 N3 C10 128.26(14) . . ?
C3 N3 C10 124.10(14) . . ?
C42 N4 C27 120.39(15) . . ?
C27 N5 Ni1 119.65(11) . . ?
C27 N5 C28 106.93(14) . . ?
C28 N5 Ni1 128.45(11) . . ?
C27 N6 C29 107.77(14) . . ?
C27 N6 C36 128.17(14) . . ?
C29 N6 C36 124.03(14) . . ?
N1 C1 N3 120.01(15) . . ?
N2 C1 N1 130.75(15) . . ?
N2 C1 N3 109.24(14) . . ?
N2 C2 C4 123.50(15) . . ?
C3 C2 N2 108.81(14) . . ?
C3 C2 C4 127.63(15) . . ?
N3 C3 H3 126.4 . . ?
C2 C3 N3 107.21(14) . . ?
C2 C3 H3 126.4 . . ?
C5 C4 C2 119.05(16) . . ?
C9 C4 C2 122.34(16) . . ?
C9 C4 C5 118.57(16) . . ?
C4 C5 H5 119.6 . . ?
C6 C5 C4 120.76(18) . . ?
C6 C5 H5 119.6 . . ?
C5 C6 H6 119.9 . . ?
C7 C6 C5 120.22(19) . . ?
C7 C6 H6 119.9 . . ?
C6 C7 H7 120.3 . . ?
C8 C7 C6 119.39(18) . . ?
C8 C7 H7 120.3 . . ?
C7 C8 H8 119.6 . . ?
C7 C8 C9 120.81(19) . . ?
C9 C8 H8 119.6 . . ?
C4 C9 H9 119.9 . . ?
C8 C9 C4 120.23(18) . . ?
C8 C9 H9 119.9 . . ?
C11 C10 N3 120.28(15) . . ?
C11 C10 C15 121.12(16) . . ?
C15 C10 N3 118.54(16) . . ?
C10 C11 H11 120.6 . . ?
C10 C11 C12 118.74(17) . . ?
C12 C11 H11 120.6 . . ?
C11 C12 H12 119.7 . . ?
C13 C12 C11 120.55(18) . . ?
C13 C12 H12 119.7 . . ?
C12 C13 H13 119.9 . . ?
C14 C13 C12 120.20(18) . . ?
C14 C13 H13 119.9 . . ?
C13 C14 H14 120.1 . . ?
C13 C14 C15 119.88(18) . . ?
C15 C14 H14 120.1 . . ?
C10 C15 H15 120.3 . . ?
C14 C15 C10 119.48(18) . . ?
C14 C15 H15 120.3 . . ?
O2 C16 N1 127.37(15) . . ?
O2 C16 C17 115.19(14) . . ?
N1 C16 C17 117.37(14) . . ?
C16 C17 C18 112.22(14) . . ?
C16 C17 C22 110.58(14) . . ?
C16 C17 C24 107.82(14) . . ?
C18 C17 C22 109.10(15) . . ?
C18 C17 C24 108.63(14) . . ?
C22 C17 C24 108.38(14) . . ?
C17 C18 H18A 109.6 . . ?
C17 C18 H18B 109.6 . . ?
C17 C18 C19 110.12(14) . . ?
H18A C18 H18B 108.2 . . ?
C19 C18 H18A 109.6 . . ?
C19 C18 H18B 109.6 . . ?
C18 C19 H19 109.5 . . ?
C20 C19 C18 109.81(16) . . ?
C20 C19 H19 109.5 . . ?
C25 C19 C18 109.72(16) . . ?
C25 C19 H19 109.5 . . ?
C25 C19 C20 108.85(16) . . ?
C19 C20 H20A 109.8 . . ?
C19 C20 H20B 109.8 . . ?
C19 C20 C21 109.53(16) . . ?
H20A C20 H20B 108.2 . . ?
C21 C20 H20A 109.8 . . ?
C21 C20 H20B 109.8 . . ?
C20 C21 H21 109.4 . . ?
C20 C21 C22 110.21(16) . . ?
C22 C21 H21 109.4 . . ?
C26 C21 C20 108.85(16) . . ?
C26 C21 H21 109.4 . . ?
C26 C21 C22 109.60(15) . . ?
C17 C22 H22A 109.7 . . ?
C17 C22 H22B 109.7 . . ?
C21 C22 C17 109.91(14) . . ?
C21 C22 H22A 109.7 . . ?
C21 C22 H22B 109.7 . . ?
H22A C22 H22B 108.2 . . ?
C24 C23 H23 109.6 . . ?
C25 C23 H23 109.6 . . ?
C25 C23 C24 109.54(16) . . ?
C25 C23 C26 109.27(16) . . ?
C26 C23 H23 109.6 . . ?
C26 C23 C24 109.23(15) . . ?
C17 C24 H24A 109.6 . . ?
C17 C24 H24B 109.6 . . ?
C23 C24 C17 110.45(15) . . ?
C23 C24 H24A 109.6 . . ?
C23 C24 H24B 109.6 . . ?
H24A C24 H24B 108.1 . . ?
C19 C25 C23 109.67(15) . . ?
C19 C25 H25A 109.7 . . ?
C19 C25 H25B 109.7 . . ?
C23 C25 H25A 109.7 . . ?
C23 C25 H25B 109.7 . . ?
H25A C25 H25B 108.2 . . ?
C21 C26 C23 109.57(15) . . ?
C21 C26 H26A 109.8 . . ?
C21 C26 H26B 109.8 . . ?
C23 C26 H26A 109.8 . . ?
C23 C26 H26B 109.8 . . ?
H26A C26 H26B 108.2 . . ?
N4 C27 N6 119.90(15) . . ?
N5 C27 N4 130.77(15) . . ?
N5 C27 N6 109.31(14) . . ?
N5 C28 C30 123.51(15) . . ?
C29 C28 N5 108.69(14) . . ?
C29 C28 C30 127.77(15) . . ?
N6 C29 H29 126.4 . . ?
C28 C29 N6 107.29(15) . . ?
C28 C29 H29 126.4 . . ?
C31 C30 C28 121.48(16) . . ?
C31 C30 C35 118.68(16) . . ?
C35 C30 C28 119.84(16) . . ?
C30 C31 H31 119.8 . . ?
C30 C31 C32 120.37(18) . . ?
C32 C31 H31 119.8 . . ?
C31 C32 H32 119.9 . . ?
C33 C32 C31 120.23(19) . . ?
C33 C32 H32 119.9 . . ?
C32 C33 H33 120.1 . . ?
C32 C33 C34 119.75(18) . . ?
C34 C33 H33 120.1 . . ?
C33 C34 H34 119.9 . . ?
C35 C34 C33 120.21(18) . . ?
C35 C34 H34 119.9 . . ?
C30 C35 H35 119.6 . . ?
C34 C35 C30 120.75(18) . . ?
C34 C35 H35 119.6 . . ?
C37 C36 N6 118.48(15) . . ?
C41 C36 N6 120.36(16) . . ?
C41 C36 C37 121.05(16) . . ?
C36 C37 H37 120.2 . . ?
C38 C37 C36 119.60(17) . . ?
C38 C37 H37 120.2 . . ?
C37 C38 H38 120.0 . . ?
C39 C38 C37 119.93(17) . . ?
C39 C38 H38 120.0 . . ?
C38 C39 H39 119.9 . . ?
C38 C39 C40 120.21(17) . . ?
C40 C39 H39 119.9 . . ?
C39 C40 H40 119.8 . . ?
C41 C40 C39 120.43(18) . . ?
C41 C40 H40 119.8 . . ?
C36 C41 C40 118.73(17) . . ?
C36 C41 H41 120.6 . . ?
C40 C41 H41 120.6 . . ?
O1 C42 N4 127.30(15) . . ?
O1 C42 C43 115.50(14) . . ?
N4 C42 C43 117.10(15) . . ?
C42 C43 C44 107.77(14) . . ?
C42 C43 C48 112.15(14) . . ?
C42 C43 C51 111.08(14) . . ?
C48 C43 C44 108.57(15) . . ?
C48 C43 C51 108.75(14) . . ?
C51 C43 C44 108.42(14) . . ?
C43 C44 H44A 109.6 . . ?
C43 C44 H44B 109.6 . . ?
H44A C44 H44B 108.1 . . ?
C45 C44 C43 110.43(15) . . ?
C45 C44 H44A 109.6 . . ?
C45 C44 H44B 109.6 . . ?
C44 C45 H45 109.5 . . ?
C44 C45 C46 109.36(17) . . ?
C46 C45 H45 109.5 . . ?
C52 C45 C44 109.49(16) . . ?
C52 C45 H45 109.5 . . ?
C52 C45 C46 109.61(17) . . ?
C45 C46 H46A 109.8 . . ?
C45 C46 H46B 109.8 . . ?
H46A C46 H46B 108.3 . . ?
C47 C46 C45 109.31(16) . . ?
C47 C46 H46A 109.8 . . ?
C47 C46 H46B 109.8 . . ?
C46 C47 H47 109.4 . . ?
C46 C47 C48 109.89(16) . . ?
C48 C47 H47 109.4 . . ?
C49 C47 C46 109.25(16) . . ?
C49 C47 H47 109.4 . . ?
C49 C47 C48 109.46(15) . . ?
C43 C48 H48A 109.6 . . ?
C43 C48 H48B 109.6 . . ?
C47 C48 C43 110.23(15) . . ?
C47 C48 H48A 109.6 . . ?
C47 C48 H48B 109.6 . . ?
H48A C48 H48B 108.1 . . ?
C47 C49 H49A 109.8 . . ?
C47 C49 H49B 109.8 . . ?
H49A C49 H49B 108.2 . . ?
C50 C49 C47 109.60(15) . . ?
C50 C49 H49A 109.8 . . ?
C50 C49 H49B 109.8 . . ?
C49 C50 H50 109.5 . . ?
C49 C50 C51 109.55(15) . . ?
C49 C50 C52 109.56(16) . . ?
C51 C50 H50 109.5 . . ?
C52 C50 H50 109.5 . . ?
C52 C50 C51 109.28(15) . . ?
C43 C51 H51A 109.6 . . ?
C43 C51 H51B 109.6 . . ?
C50 C51 C43 110.22(14) . . ?
C50 C51 H51A 109.6 . . ?
C50 C51 H51B 109.6 . . ?
H51A C51 H51B 108.1 . . ?
C45 C52 C50 109.45(15) . . ?
C45 C52 H52A 109.8 . . ?
C45 C52 H52B 109.8 . . ?
C50 C52 H52A 109.8 . . ?
C50 C52 H52B 109.8 . . ?
H52A C52 H52B 108.2 . . ?

loop_
_geom_bond_atom_site_label_1
_geom_bond_atom_site_label_2
_geom_bond_distance
_geom_bond_site_symmetry_2
_geom_bond_publ_flag
Ni1 O1 1.9133(12) . ?
Ni1 O2 1.9087(11) . ?
Ni1 N2 1.9577(14) . ?
Ni1 N5 1.9548(14) . ?
O1 C42 1.291(2) . ?
O2 C16 1.295(2) . ?
N1 C1 1.356(2) . ?
N1 C16 1.311(2) . ?
N2 C1 1.342(2) . ?
N2 C2 1.396(2) . ?
N3 C1 1.370(2) . ?
N3 C3 1.387(2) . ?
N3 C10 1.432(2) . ?
N4 C27 1.359(2) . ?
N4 C42 1.306(2) . ?
N5 C27 1.344(2) . ?
N5 C28 1.395(2) . ?
N6 C27 1.367(2) . ?
N6 C29 1.381(2) . ?
N6 C36 1.431(2) . ?
C2 C3 1.350(2) . ?
C2 C4 1.463(2) . ?
C3 H3 0.9500 . ?
C4 C5 1.394(2) . ?
C4 C9 1.393(3) . ?
C5 H5 0.9500 . ?
C5 C6 1.383(3) . ?
C6 H6 0.9500 . ?
C6 C7 1.382(3) . ?
C7 H7 0.9500 . ?
C7 C8 1.381(3) . ?
C8 H8 0.9500 . ?
C8 C9 1.383(3) . ?
C9 H9 0.9500 . ?
C10 C11 1.381(2) . ?
C10 C15 1.384(2) . ?
C11 H11 0.9500 . ?
C11 C12 1.387(3) . ?
C12 H12 0.9500 . ?
C12 C13 1.379(3) . ?
C13 H13 0.9500 . ?
C13 C14 1.380(3) . ?
C14 H14 0.9500 . ?
C14 C15 1.383(3) . ?
C15 H15 0.9500 . ?
C16 C17 1.521(2) . ?
C17 C18 1.534(2) . ?
C17 C22 1.538(2) . ?
C17 C24 1.544(2) . ?
C18 H18A 0.9900 . ?
C18 H18B 0.9900 . ?
C18 C19 1.539(2) . ?
C19 H19 1.0000 . ?
C19 C20 1.528(3) . ?
C19 C25 1.526(3) . ?
C20 H20A 0.9900 . ?
C20 H20B 0.9900 . ?
C20 C21 1.530(3) . ?
C21 H21 1.0000 . ?
C21 C22 1.536(2) . ?
C21 C26 1.528(3) . ?
C22 H22A 0.9900 . ?
C22 H22B 0.9900 . ?
C23 H23 1.0000 . ?
C23 C24 1.531(2) . ?
C23 C25 1.530(3) . ?
C23 C26 1.530(3) . ?
C24 H24A 0.9900 . ?
C24 H24B 0.9900 . ?
C25 H25A 0.9900 . ?
C25 H25B 0.9900 . ?
C26 H26A 0.9900 . ?
C26 H26B 0.9900 . ?
C28 C29 1.354(2) . ?
C28 C30 1.466(2) . ?
C29 H29 0.9500 . ?
C30 C31 1.390(3) . ?
C30 C35 1.397(2) . ?
C31 H31 0.9500 . ?
C31 C32 1.393(3) . ?
C32 H32 0.9500 . ?
C32 C33 1.380(3) . ?
C33 H33 0.9500 . ?
C33 C34 1.386(3) . ?
C34 H34 0.9500 . ?
C34 C35 1.379(3) . ?
C35 H35 0.9500 . ?
C36 C37 1.385(2) . ?
C36 C41 1.381(2) . ?
C37 H37 0.9500 . ?
C37 C38 1.385(2) . ?
C38 H38 0.9500 . ?
C38 C39 1.373(3) . ?
C39 H39 0.9500 . ?
C39 C40 1.388(3) . ?
C40 H40 0.9500 . ?
C40 C41 1.387(3) . ?
C41 H41 0.9500 . ?
C42 C43 1.522(2) . ?
C43 C44 1.544(2) . ?
C43 C48 1.538(2) . ?
C43 C51 1.539(2) . ?
C44 H44A 0.9900 . ?
C44 H44B 0.9900 . ?
C44 C45 1.533(2) . ?
C45 H45 1.0000 . ?
C45 C46 1.534(3) . ?
C45 C52 1.528(3) . ?
C46 H46A 0.9900 . ?
C46 H46B 0.9900 . ?
C46 C47 1.531(3) . ?
C47 H47 1.0000 . ?
C47 C48 1.536(2) . ?
C47 C49 1.528(3) . ?
C48 H48A 0.9900 . ?
C48 H48B 0.9900 . ?
C49 H49A 0.9900 . ?
C49 H49B 0.9900 . ?
C49 C50 1.530(3) . ?
C50 H50 1.0000 . ?
C50 C51 1.538(2) . ?
C50 C52 1.531(3) . ?
C51 H51A 0.9900 . ?
C51 H51B 0.9900 . ?
C52 H52A 0.9900 . ?
C52 H52B 0.9900 . ?
